data_7226399
loop_
_publ_author_name
'Wang, Hao'
'Dai, Haofu'
'Heering, Christian'
'Janiak, Christoph'
'Lin, Wenhan'
'Orfali, Raha S.'
'M\"uller, Werner E. G.'
'Liu, Zhen'
'Proksch, Peter'

_publ_section_title
;
 Targeted solid phase fermentation of the soil dwelling fungus Gymnascella
 dankaliensis yields new brominated tyrosine-derived alkaloids
;
_journal_issue 85
_journal_name_full 'RSC Adv.'
_journal_page_first 81685
_journal_paper_doi 10.1039/C6RA14554J
_journal_volume 6
_journal_year 2016
_chemical_absolute_configuration ad
_chemical_compound_source 'Fungus Gymnascella dankaliensis'
_chemical_formula_moiety 'C23 H34 Br N O6, C H4 O'
_chemical_formula_sum 'C24 H38 Br N O7'
_chemical_formula_weight 532.46
_chemical_name_common 'gymnastatin T'
_space_group_crystal_system orthorhombic
_space_group_IT_number 19
_space_group_name_Hall 'P 2ac 2ab'
_space_group_name_H-M_alt 'P 21 21 21'
_symmetry_space_group_name_Hall 'P 2ac 2ab'
_symmetry_space_group_name_H-M 'P 21 21 21'
_atom_sites_solution_hydrogens mixed
_audit_creation_method SHELXL-2014/7
_audit_update_record
;
2016-05-24 deposited with the CCDC.
2016-08-22 downloaded from the CCDC.
;
_cell_angle_alpha 90
_cell_angle_beta 90
_cell_angle_gamma 90
_cell_formula_units_Z 4
_cell_length_a 7.0251(3)
_cell_length_b 11.3852(5)
_cell_length_c 32.3080(15)
_cell_measurement_reflns_used 9984
_cell_measurement_temperature 150(2)
_cell_measurement_theta_max 25.27
_cell_measurement_theta_min 2.528
_cell_volume 2584.1(2)
_computing_cell_refinement 'SAINT (Bruker, 2014)'
_computing_data_collection 'APEX2 (Bruker, 2014)'
_computing_data_reduction 'SAINT (Bruker, 2014)'
_computing_molecular_graphics 'DIAMOND 3.2 (Crystal Impact, 2015)'
_computing_publication_material 'SHELXL-97 (Sheldrick, 2008)'
_computing_structure_refinement 'SHELXL-2014/7 (Sheldrick, 2008)'
_computing_structure_solution 'SHELXL2014 (Sheldrick, 2008)'
_diffrn_ambient_temperature 150(2)
_diffrn_measured_fraction_theta_full 0.998
_diffrn_measured_fraction_theta_max 0.996
_diffrn_measurement_device_type 'Bruker Kappa APEX-II CCD area detector'
_diffrn_measurement_method '\w scans'
_diffrn_radiation_type MoK\a
_diffrn_radiation_wavelength 0.71073
_diffrn_reflns_av_R_equivalents 0.0445
_diffrn_reflns_av_unetI/netI 0.0481
_diffrn_reflns_Laue_measured_fraction_full 0.998
_diffrn_reflns_Laue_measured_fraction_max 0.996
_diffrn_reflns_limit_h_max 9
_diffrn_reflns_limit_h_min -8
_diffrn_reflns_limit_k_max 14
_diffrn_reflns_limit_k_min -14
_diffrn_reflns_limit_l_max 42
_diffrn_reflns_limit_l_min -41
_diffrn_reflns_number 39184
_diffrn_reflns_point_group_measured_fraction_full 0.998
_diffrn_reflns_point_group_measured_fraction_max 0.994
_diffrn_reflns_theta_full 25.242
_diffrn_reflns_theta_max 27.791
_diffrn_reflns_theta_min 1.897
_diffrn_source 'microfocus sealed tube'
_exptl_absorpt_coefficient_mu 1.633
_exptl_absorpt_correction_T_max 0.7456
_exptl_absorpt_correction_T_min 0.6740
_exptl_absorpt_correction_type multi-scan
_exptl_absorpt_process_details '(<i>SADABS</i>); Sheldrick, 2012'
_exptl_crystal_colour colorless
_exptl_crystal_density_diffrn 1.369
_exptl_crystal_description plate
_exptl_crystal_F_000 1120
_exptl_crystal_recrystallization_method 'Re-crystallisation from solvent'
_exptl_crystal_size_max 0.400
_exptl_crystal_size_mid 0.050
_exptl_crystal_size_min 0.010
_refine_diff_density_max 1.469
_refine_diff_density_min -0.997
_refine_diff_density_rms 0.105
_refine_ls_abs_structure_details
;
 Flack x determined using 1915 quotients [(I+)-(I-)]/[(I+)+(I-)]
 (Parsons, Flack and Wagner, Acta Cryst. B69 (2013) 249-259).
;
_refine_ls_abs_structure_Flack 0.043(4)
_refine_ls_extinction_method none
_refine_ls_goodness_of_fit_ref 1.092
_refine_ls_hydrogen_treatment mixed
_refine_ls_matrix_type full
_refine_ls_number_parameters 268
_refine_ls_number_reflns 6086
_refine_ls_number_restraints 3
_refine_ls_restrained_S_all 1.092
_refine_ls_R_factor_all 0.0747
_refine_ls_R_factor_gt 0.0626
_refine_ls_shift/su_max 0.001
_refine_ls_shift/su_mean 0.000
_refine_ls_structure_factor_coef Fsqd
_refine_ls_weighting_details 'w=1/[\s^2^(Fo^2^)+(0.0777P)^2^+5.4459P] where P=(Fo^2^+2Fc^2^)/3'
_refine_ls_weighting_scheme calc
_refine_ls_wR_factor_gt 0.1579
_refine_ls_wR_factor_ref 0.1637
_reflns_Friedel_coverage 0.745
_reflns_Friedel_fraction_full 0.998
_reflns_Friedel_fraction_max 0.991
_reflns_number_gt 5257
_reflns_number_total 6086
_reflns_threshold_expression 'I > 2\s(I)'
_cod_data_source_file c6ra14554j2.cif
_cod_data_source_block Br_5_30_2
_cod_database_code 7226399
_shelx_shelxl_version_number 2014/7
_shelx_space_group_comment
;
The symmetry employed for this shelxl refinement is uniquely defined
by the following loop, which should always be used as a source of
symmetry information in preference to the above space-group names.
They are only intended as comments.
;
_shelx_estimated_absorpt_t_min 0.561
_shelx_estimated_absorpt_t_max 0.984
_solvent_exptl_crystal_recrystallization_method methanol

loop_
_space_group_symop_operation_xyz
'x, y, z'
'x+1/2, -y+1/2, -z'
'-x, y+1/2, -z+1/2'
'-x+1/2, -y, z+1/2'

loop_
_atom_site_label
_atom_site_type_symbol
_atom_site_fract_x
_atom_site_fract_y
_atom_site_fract_z
_atom_site_U_iso_or_equiv
_atom_site_adp_type
_atom_site_occupancy
_atom_site_site_symmetry_order
_atom_site_calc_flag
_atom_site_refinement_flags_posn
_atom_site_refinement_flags_adp
Br Br 0.94426(9) 1.08655(6) 0.19418(2) 0.0331(2) Uani 1 1 d . .
C1 C 0.8297(8) 0.9768(5) 0.2698(2) 0.0202(12) Uani 1 1 d . .
H1A H 0.8167 0.9026 0.2535 0.024 Uiso 1 1 calc R U
O1 O 1.0197(6) 0.9889(4) 0.28372(16) 0.0254(10) Uani 1 1 d D .
H1 H 1.064(12) 0.922(5) 0.279(2) 0.038 Uiso 1 1 d D U
C2 C 0.6985(8) 0.9727(5) 0.3068(2) 0.0254(13) Uani 1 1 d . .
H2A H 0.5659 0.9626 0.2961 0.030 Uiso 1 1 calc R U
C3 C 0.7037(10) 1.0866(6) 0.3311(2) 0.0302(13) Uani 1 1 d . .
H3A H 0.8320 1.0969 0.3432 0.036 Uiso 1 1 calc R U
H3B H 0.6109 1.0822 0.3541 0.036 Uiso 1 1 calc R U
C4 C 0.6570(9) 1.1935(5) 0.3039(2) 0.0275(13) Uani 1 1 d . .
O2 O 0.6805(9) 1.2931(4) 0.32925(18) 0.0448(15) Uani 1 1 d . .
H2 H 0.6520 1.3538 0.3158 0.067 Uiso 1 1 calc R U
C5 C 0.4558(11) 1.1811(6) 0.2891(2) 0.0343(16) Uani 1 1 d . .
H5A H 0.3559 1.1797 0.3111 0.041 Uiso 1 1 calc R U
O3 O 0.4054(7) 1.2410(4) 0.25144(16) 0.0322(11) Uani 1 1 d . .
O5 O 0.7751(6) 1.3017(4) 0.24330(16) 0.0283(10) Uani 1 1 d . .
H5 H 0.7530 1.2839 0.2185 0.042 Uiso 1 1 calc R U
C6 C 0.4112(9) 1.1138(6) 0.2507(2) 0.0306(15) Uani 1 1 d . .
H6A H 0.2859 1.0722 0.2499 0.037 Uiso 1 1 calc R U
C7 C 0.5720(9) 1.0579(5) 0.2273(2) 0.0249(13) Uani 1 1 d . .
O4 O 0.5394(8) 0.9852(4) 0.20181(16) 0.0357(11) Uani 1 1 d . .
C8 C 0.7758(7) 1.0839(6) 0.24217(19) 0.0213(11) Uani 1 1 d . .
C9 C 0.7976(9) 1.1982(5) 0.2668(2) 0.0252(14) Uani 1 1 d . .
H9 H 0.9294 1.1992 0.2785 0.030 Uiso 1 1 calc R U
N10 N 0.7407(8) 0.8721(5) 0.33274(19) 0.0263(12) Uani 1 1 d D .
H10 H 0.864(9) 0.879(7) 0.343(2) 0.039 Uiso 1 1 d D U
C11 C 0.6062(8) 0.7934(6) 0.3423(2) 0.0258(14) Uani 1 1 d . .
O6 O 0.4378(7) 0.8024(4) 0.32919(16) 0.0358(11) Uani 1 1 d . .
C12 C 0.6652(10) 0.6938(6) 0.3689(2) 0.0275(14) Uani 1 1 d . .
H12 H 0.7938 0.6869 0.3776 0.033 Uiso 1 1 calc R U
C13 C 0.5372(11) 0.6140(6) 0.3806(2) 0.0331(15) Uani 1 1 d . .
H13 H 0.4106 0.6271 0.3714 0.040 Uiso 1 1 calc R U
C15 C 0.4129(13) 0.4462(7) 0.4146(3) 0.047(2) Uani 1 1 d . .
H15 H 0.2948 0.4750 0.4045 0.056 Uiso 1 1 calc R U
C16 C 0.407(3) 0.3322(11) 0.4394(4) 0.094(2) Uani 1 1 d . .
H16 H 0.5385 0.3039 0.4457 0.113 Uiso 1 1 calc R U
C17 C 0.296(3) 0.3515(12) 0.4784(4) 0.094(2) Uani 1 1 d . .
H17A H 0.2717 0.2749 0.4919 0.113 Uiso 1 1 calc R U
H17B H 0.1712 0.3870 0.4715 0.113 Uiso 1 1 calc R U
C14 C 0.5664(13) 0.5091(6) 0.4058(2) 0.0389(16) Uani 1 1 d . .
C18 C 0.400(3) 0.4306(11) 0.5081(4) 0.094(2) Uani 1 1 d . .
H18A H 0.5280 0.3969 0.5131 0.113 Uiso 1 1 calc R U
H18B H 0.4183 0.5078 0.4946 0.113 Uiso 1 1 calc R U
C19 C 0.307(3) 0.4500(12) 0.5485(4) 0.094(2) Uani 1 1 d . .
H19A H 0.2852 0.3732 0.5620 0.113 Uiso 1 1 calc R U
H19B H 0.3936 0.4962 0.5664 0.113 Uiso 1 1 calc R U
C20 C 0.130(2) 0.5107(12) 0.5447(4) 0.094(2) Uani 1 1 d . .
H20A H 0.0428 0.4550 0.5306 0.113 Uiso 1 1 calc R U
H20B H 0.0811 0.5194 0.5732 0.113 Uiso 1 1 calc R U
C21 C 0.102(3) 0.6087(14) 0.5274(6) 0.116(3) Uani 1 1 d . .
H21A H 0.1329 0.5957 0.4979 0.139 Uiso 1 1 calc R U
H21B H 0.2038 0.6605 0.5383 0.139 Uiso 1 1 calc R U
C22 C -0.091(3) 0.6901(14) 0.5273(5) 0.116(3) Uani 1 1 d . .
H22A H -0.0559 0.7726 0.5233 0.173 Uiso 1 1 calc R U
H22B H -0.1576 0.6812 0.5538 0.173 Uiso 1 1 calc R U
H22C H -0.1748 0.6649 0.5047 0.173 Uiso 1 1 calc R U
C23 C 0.771(3) 0.4818(15) 0.4187(6) 0.116(3) Uani 1 1 d . .
H23A H 0.8468 0.4636 0.3942 0.173 Uiso 1 1 calc R U
H23B H 0.7712 0.4142 0.4375 0.173 Uiso 1 1 calc R U
H23C H 0.8251 0.5501 0.4329 0.173 Uiso 1 1 calc R U
C24 C 0.297(3) 0.2407(15) 0.4134(5) 0.116(3) Uani 1 1 d . .
H24A H 0.1806 0.2764 0.4025 0.173 Uiso 1 1 calc R U
H24B H 0.2640 0.1734 0.4309 0.173 Uiso 1 1 calc R U
H24C H 0.3772 0.2142 0.3904 0.173 Uiso 1 1 calc R U
C25 C 0.173(4) 0.944(4) 0.3908(14) 0.34(3) Uani 1 1 d . .
H25A H 0.0883 0.9704 0.4131 0.503 Uiso 1 1 calc R U
H25B H 0.1786 1.0047 0.3692 0.503 Uiso 1 1 calc R U
H25C H 0.3012 0.9314 0.4020 0.503 Uiso 1 1 calc R U
O7 O 0.1023(9) 0.8365(8) 0.3735(2) 0.066(2) Uani 1 1 d D .
H7 H 0.148(19) 0.826(13) 0.347(2) 0.099 Uiso 1 1 d D U

loop_
_atom_site_aniso_label
_atom_site_aniso_U_11
_atom_site_aniso_U_22
_atom_site_aniso_U_33
_atom_site_aniso_U_23
_atom_site_aniso_U_13
_atom_site_aniso_U_12
Br 0.0232(3) 0.0367(3) 0.0396(3) 0.0075(3) 0.0103(3) 0.0050(3)
C1 0.016(3) 0.009(3) 0.036(4) 0.007(2) -0.001(2) -0.003(2)
O1 0.0088(19) 0.019(2) 0.048(3) 0.002(2) 0.0011(17) 0.0035(15)
C2 0.012(2) 0.021(3) 0.043(4) 0.010(3) -0.001(3) 0.004(2)
C3 0.031(3) 0.026(3) 0.033(3) 0.005(3) 0.004(3) 0.007(3)
C4 0.029(3) 0.019(3) 0.035(4) -0.004(3) 0.001(3) 0.009(2)
O2 0.065(4) 0.023(2) 0.047(3) -0.011(2) -0.012(3) 0.027(3)
C5 0.025(3) 0.032(4) 0.046(4) 0.008(3) 0.011(3) 0.012(3)
O3 0.025(3) 0.022(2) 0.049(3) 0.007(2) -0.003(2) 0.0080(19)
O5 0.025(2) 0.015(2) 0.044(3) 0.004(2) -0.008(2) -0.0085(18)
C6 0.014(3) 0.026(3) 0.052(4) 0.013(3) 0.001(3) 0.001(2)
C7 0.019(3) 0.018(3) 0.038(3) 0.010(2) -0.001(3) -0.005(2)
O4 0.035(3) 0.024(2) 0.048(3) 0.004(2) -0.011(2) -0.009(2)
C8 0.014(2) 0.016(3) 0.034(3) 0.005(3) 0.000(2) -0.003(2)
C9 0.018(3) 0.016(3) 0.041(4) 0.009(3) -0.006(3) -0.003(2)
N10 0.018(2) 0.023(3) 0.038(3) 0.011(2) -0.004(2) 0.004(2)
C11 0.016(3) 0.024(3) 0.038(4) 0.003(3) 0.001(2) -0.002(2)
O6 0.016(2) 0.040(3) 0.051(3) 0.019(2) -0.002(2) -0.002(2)
C12 0.025(3) 0.026(3) 0.032(4) 0.006(3) 0.001(3) 0.006(3)
C13 0.033(3) 0.030(4) 0.037(4) 0.009(3) 0.001(3) 0.004(3)
C15 0.051(5) 0.034(4) 0.054(5) 0.016(3) 0.010(4) -0.009(4)
C16 0.134(6) 0.069(4) 0.078(4) 0.023(3) 0.014(4) -0.011(4)
C17 0.134(6) 0.069(4) 0.078(4) 0.023(3) 0.014(4) -0.011(4)
C14 0.046(4) 0.027(3) 0.044(4) 0.012(3) 0.007(4) -0.001(4)
C18 0.134(6) 0.069(4) 0.078(4) 0.023(3) 0.014(4) -0.011(4)
C19 0.134(6) 0.069(4) 0.078(4) 0.023(3) 0.014(4) -0.011(4)
C20 0.134(6) 0.069(4) 0.078(4) 0.023(3) 0.014(4) -0.011(4)
C21 0.139(8) 0.090(6) 0.118(6) 0.016(5) 0.024(6) 0.003(5)
C22 0.139(8) 0.090(6) 0.118(6) 0.016(5) 0.024(6) 0.003(5)
C23 0.139(8) 0.090(6) 0.118(6) 0.016(5) 0.024(6) 0.003(5)
C24 0.139(8) 0.090(6) 0.118(6) 0.016(5) 0.024(6) 0.003(5)
C25 0.13(2) 0.41(6) 0.47(7) -0.28(6) -0.03(3) -0.01(3)
O7 0.036(3) 0.096(6) 0.066(4) -0.013(4) 0.000(3) 0.012(3)

loop_
_atom_type_symbol
_atom_type_description
_atom_type_scat_dispersion_real
_atom_type_scat_dispersion_imag
_atom_type_scat_source
C C 0.0033 0.0016 'International Tables Vol C Tables 4.2.6.8 and 6.1.1.4'
N N 0.0061 0.0033 'International Tables Vol C Tables 4.2.6.8 and 6.1.1.4'
O O 0.0106 0.0060 'International Tables Vol C Tables 4.2.6.8 and 6.1.1.4'
Br Br -0.2901 2.4595 'International Tables Vol C Tables 4.2.6.8 and 6.1.1.4'
H H 0.0000 0.0000 'International Tables Vol C Tables 4.2.6.8 and 6.1.1.4'

loop_
_geom_angle_atom_site_label_1
_geom_angle_atom_site_label_2
_geom_angle_atom_site_label_3
_geom_angle
O1 C1 C2 109.2(5)
O1 C1 C8 109.5(5)
C2 C1 C8 109.2(5)
O1 C1 H1A 109.6
C2 C1 H1A 109.6
C8 C1 H1A 109.6
C1 O1 H1 102(6)
N10 C2 C1 110.9(5)
N10 C2 C3 111.9(6)
C1 C2 C3 111.6(5)
N10 C2 H2A 107.4
C1 C2 H2A 107.4
C3 C2 H2A 107.4
C2 C3 C4 112.1(5)
C2 C3 H3A 109.2
C4 C3 H3A 109.2
C2 C3 H3B 109.2
C4 C3 H3B 109.2
H3A C3 H3B 107.9
O2 C4 C5 111.8(5)
O2 C4 C3 106.2(6)
C5 C4 C3 108.1(6)
O2 C4 C9 110.2(6)
C5 C4 C9 111.0(6)
C3 C4 C9 109.4(5)
C4 O2 H2 109.5
O3 C5 C6 59.3(4)
O3 C5 C4 117.2(6)
C6 C5 C4 120.7(6)
O3 C5 H5A 115.9
C6 C5 H5A 115.9
C4 C5 H5A 115.9
C5 O3 C6 62.2(5)
C9 O5 H5 109.5
O3 C6 C5 58.6(4)
O3 C6 C7 117.0(5)
C5 C6 C7 118.6(6)
O3 C6 H6A 116.7
C5 C6 H6A 116.7
C7 C6 H6A 116.7
O4 C7 C6 119.9(6)
O4 C7 C8 121.9(6)
C6 C7 C8 117.5(6)
C9 C8 C7 114.7(5)
C9 C8 C1 110.0(5)
C7 C8 C1 104.8(5)
C9 C8 Br 109.8(4)
C7 C8 Br 108.6(4)
C1 C8 Br 108.7(4)
O5 C9 C8 114.7(6)
O5 C9 C4 111.9(5)
C8 C9 C4 107.9(5)
O5 C9 H9 107.4
C8 C9 H9 107.4
C4 C9 H9 107.4
C11 N10 C2 121.2(5)
C11 N10 H10 130(5)
C2 N10 H10 109(5)
O6 C11 N10 122.1(6)
O6 C11 C12 121.3(6)
N10 C11 C12 116.7(5)
C13 C12 C11 119.8(6)
C13 C12 H12 120.1
C11 C12 H12 120.1
C12 C13 C14 128.4(7)
C12 C13 H13 115.8
C14 C13 H13 115.8
C14 C15 C16 126.5(10)
C14 C15 H15 116.7
C16 C15 H15 116.7
C17 C16 C15 109.3(11)
C17 C16 C24 107.2(14)
C15 C16 C24 107.6(11)
C17 C16 H16 110.9
C15 C16 H16 110.9
C24 C16 H16 110.9
C16 C17 C18 111.7(13)
C16 C17 H17A 109.3
C18 C17 H17A 109.3
C16 C17 H17B 109.3
C18 C17 H17B 109.3
H17A C17 H17B 107.9
C15 C14 C13 116.6(8)
C15 C14 C23 126.5(9)
C13 C14 C23 116.8(9)
C19 C18 C17 115.9(14)
C19 C18 H18A 108.3
C17 C18 H18A 108.3
C19 C18 H18B 108.3
C17 C18 H18B 108.3
H18A C18 H18B 107.4
C20 C19 C18 112.4(13)
C20 C19 H19A 109.1
C18 C19 H19A 109.1
C20 C19 H19B 109.1
C18 C19 H19B 109.1
H19A C19 H19B 107.9
C21 C20 C19 126.8(16)
C21 C20 H20A 105.6
C19 C20 H20A 105.6
C21 C20 H20B 105.6
C19 C20 H20B 105.6
H20A C20 H20B 106.1
C20 C21 C22 128.8(16)
C20 C21 H21A 105.1
C22 C21 H21A 105.1
C20 C21 H21B 105.1
C22 C21 H21B 105.1
H21A C21 H21B 105.9
C21 C22 H22A 109.5
C21 C22 H22B 109.5
H22A C22 H22B 109.5
C21 C22 H22C 109.5
H22A C22 H22C 109.5
H22B C22 H22C 109.5
C14 C23 H23A 109.5
C14 C23 H23B 109.5
H23A C23 H23B 109.5
C14 C23 H23C 109.5
H23A C23 H23C 109.5
H23B C23 H23C 109.5
C16 C24 H24A 109.5
C16 C24 H24B 109.5
H24A C24 H24B 109.5
C16 C24 H24C 109.5
H24A C24 H24C 109.5
H24B C24 H24C 109.5
O7 C25 H25A 109.5
O7 C25 H25B 109.5
H25A C25 H25B 109.5
O7 C25 H25C 109.5
H25A C25 H25C 109.5
H25B C25 H25C 109.5
C25 O7 H7 110(10)

loop_
_geom_bond_atom_site_label_1
_geom_bond_atom_site_label_2
_geom_bond_distance
Br C8 1.951(6)
C1 O1 1.415(7)
C1 C2 1.509(10)
C1 C8 1.559(8)
C1 H1A 1.0000
O1 H1 0.84(5)
C2 N10 1.450(8)
C2 C3 1.516(10)
C2 H2A 1.0000
C3 C4 1.536(9)
C3 H3A 0.9900
C3 H3B 0.9900
C4 O2 1.410(8)
C4 C5 1.499(10)
C4 C9 1.553(10)
O2 H2 0.8400
C5 O3 1.438(8)
C5 C6 1.491(11)
C5 H5A 1.0000
O3 C6 1.449(8)
O5 C9 1.410(8)
O5 H5 0.8400
C6 C7 1.500(9)
C6 H6A 1.0000
C7 O4 1.190(8)
C7 C8 1.539(8)
C8 C9 1.534(9)
C9 H9 1.0000
N10 C11 1.338(8)
N10 H10 0.93(6)
C11 O6 1.261(8)
C11 C12 1.482(9)
C12 C13 1.333(10)
C12 H12 0.9500
C13 C14 1.459(9)
C13 H13 0.9500
C15 C14 1.326(12)
C15 C16 1.525(14)
C15 H15 0.9500
C16 C17 1.500(19)
C16 C24 1.54(2)
C16 H16 1.0000
C17 C18 1.51(2)
C17 H17A 0.9900
C17 H17B 0.9900
C14 C23 1.53(2)
C18 C19 1.476(19)
C18 H18A 0.9900
C18 H18B 0.9900
C19 C20 1.43(2)
C19 H19A 0.9900
C19 H19B 0.9900
C20 C21 1.262(18)
C20 H20A 0.9900
C20 H20B 0.9900
C21 C22 1.64(2)
C21 H21A 0.9900
C21 H21B 0.9900
C22 H22A 0.9800
C22 H22B 0.9800
C22 H22C 0.9800
C23 H23A 0.9800
C23 H23B 0.9800
C23 H23C 0.9800
C24 H24A 0.9800
C24 H24B 0.9800
C24 H24C 0.9800
C25 O7 1.44(3)
C25 H25A 0.9800
C25 H25B 0.9800
C25 H25C 0.9800
O7 H7 0.91(6)

loop_
_geom_hbond_atom_site_label_D
_geom_hbond_atom_site_label_H
_geom_hbond_atom_site_label_A
_geom_hbond_distance_DH
_geom_hbond_distance_HA
_geom_hbond_distance_DA
_geom_hbond_angle_DHA
_geom_hbond_site_symmetry_A
O1 H1 O5 0.84(5) 1.91(6) 2.717(6) 160(8) 3_745
C1 H1A O3 1.00 2.42 3.225(7) 137.4 3_645
N10 H10 O7 0.93(6) 2.00(6) 2.889(9) 158(7) 1_655
O2 H2 O4 0.84 2.09 2.859(7) 151.9 3_655
O5 H5 O6 0.84 2.05 2.779(7) 144.2 3_655
C6 H6A Br 1.00 3.00 3.767(7) 133.8 1_455
C6 H6A O1 1.00 2.36 3.276(7) 151.0 1_455
O7 H7 O6 0.91(6) 2.14(12) 2.784(8) 128(12) .

loop_
_geom_torsion_atom_site_label_1
_geom_torsion_atom_site_label_2
_geom_torsion_atom_site_label_3
_geom_torsion_atom_site_label_4
_geom_torsion
O1 C1 C2 N10 -61.9(7)
C8 C1 C2 N10 178.3(5)
O1 C1 C2 C3 63.6(6)
C8 C1 C2 C3 -56.2(7)
N10 C2 C3 C4 -179.4(5)
C1 C2 C3 C4 55.7(7)
C2 C3 C4 O2 -175.8(6)
C2 C3 C4 C5 64.1(7)
C2 C3 C4 C9 -56.8(7)
O2 C4 C5 O3 87.9(7)
C3 C4 C5 O3 -155.6(6)
C9 C4 C5 O3 -35.6(8)
O2 C4 C5 C6 156.6(6)
C3 C4 C5 C6 -86.9(8)
C9 C4 C5 C6 33.1(8)
C4 C5 O3 C6 111.3(7)
C5 O3 C6 C7 -108.6(7)
C4 C5 C6 O3 -105.4(7)
O3 C5 C6 C7 105.8(6)
C4 C5 C6 C7 0.4(9)
O3 C6 C7 O4 -128.0(6)
C5 C6 C7 O4 164.9(6)
O3 C6 C7 C8 61.2(8)
C5 C6 C7 C8 -5.9(8)
O4 C7 C8 C9 166.0(6)
C6 C7 C8 C9 -23.4(7)
O4 C7 C8 C1 -73.3(7)
C6 C7 C8 C1 97.3(6)
O4 C7 C8 Br 42.7(7)
C6 C7 C8 Br -146.7(4)
O1 C1 C8 C9 -59.0(6)
C2 C1 C8 C9 60.5(6)
O1 C1 C8 C7 177.2(5)
C2 C1 C8 C7 -63.2(6)
O1 C1 C8 Br 61.3(6)
C2 C1 C8 Br -179.2(4)
C7 C8 C9 O5 -69.6(7)
C1 C8 C9 O5 172.6(5)
Br C8 C9 O5 53.0(6)
C7 C8 C9 C4 55.8(7)
C1 C8 C9 C4 -62.0(6)
Br C8 C9 C4 178.4(4)
O2 C4 C9 O5 -57.0(7)
C5 C4 C9 O5 67.4(7)
C3 C4 C9 O5 -173.5(5)
O2 C4 C9 C8 176.0(5)
C5 C4 C9 C8 -59.6(7)
C3 C4 C9 C8 59.5(7)
C1 C2 N10 C11 -124.2(7)
C3 C2 N10 C11 110.5(7)
C2 N10 C11 O6 0.4(11)
C2 N10 C11 C12 179.9(6)
O6 C11 C12 C13 -2.4(11)
N10 C11 C12 C13 178.1(7)
C11 C12 C13 C14 178.6(7)
C14 C15 C16 C17 115.7(14)
C14 C15 C16 C24 -128.2(13)
C15 C16 C17 C18 -69.2(16)
C24 C16 C17 C18 174.4(12)
C16 C15 C14 C13 178.5(9)
C16 C15 C14 C23 -0.6(17)
C12 C13 C14 C15 177.1(8)
C12 C13 C14 C23 -3.7(14)
C16 C17 C18 C19 -176.8(13)
C17 C18 C19 C20 -64.6(17)
C18 C19 C20 C21 -56(2)
C19 C20 C21 C22 -171.3(17)
